data_1512896
loop_
_publ_author_name
'Mark B. Bushuev'
'Yuri V. Gatilov'
'Elena B. Nikolaenkova'
'Vladimir G. Vasiliev'
'Viktor P. Krivopalov'

_publ_section_title
;
 Mono-, di-, tetra- and heptanuclear copper(II) complexes with
 4-(3,5-di-R-1H-pyrazol-1-yl)-6-methyl-2-(pyridin-2-yl)pyrimidines (R = H,
 Me): Syntheses, crystal structures and electrospray ionization mass
 spectrometry
;
_journal_name_full
;
Inorganica Chimica Acta
;
_journal_page_first 95
_journal_page_last 103
_journal_paper_doi 10.1016/j.ica.2012.10.018
_journal_volume 395
_journal_year 2013
_chemical_formula_moiety 'C52 H44 Cl12 Cu7 N20 2+, Cl6 Cu2 2-'
_chemical_formula_sum 'C52 H44 Cl18 Cu9 N20'
_chemical_formula_weight 2159.03
_chemical_name_systematic
; 
 dodekachloridotetrakis(4-(1H-pyrazol-1-yl)-2-(pyridin-2-yl)-6-
methylpyrimidine)heptacopper(2+) hexachloridodicuprate(2-)
;
_space_group_IT_number 2
_symmetry_cell_setting triclinic
_symmetry_space_group_name_Hall '-P 1'
_symmetry_space_group_name_H-M 'P -1'
_atom_sites_solution_hydrogens geom
_atom_sites_solution_primary direct
_atom_sites_solution_secondary difmap
_cell_angle_alpha 65.086(11)
_cell_angle_beta 82.287(11)
_cell_angle_gamma 87.008(15)
_cell_formula_units_Z 1
_cell_length_a 9.743(5)
_cell_length_b 13.755(6)
_cell_length_c 15.437(8)
_cell_measurement_reflns_used 6914
_cell_measurement_temperature 150(2)
_cell_measurement_theta_max 29.78
_cell_measurement_theta_min 2.44
_cell_volume 1859.3(16)
_computing_cell_refinement 'Bruker SAINT'
_computing_data_collection 'Bruker APEX2'
_computing_data_reduction 'Bruker SAINT'
_computing_structure_refinement 'SHELXL-97 (Sheldrick, 2008)'
_computing_structure_solution 'SHELXS-97 (Sheldrick, 2008)'
_diffrn_ambient_temperature 150(2)
_diffrn_measured_fraction_theta_full 0.996
_diffrn_measured_fraction_theta_max 0.887
_diffrn_measurement_device_type 'Bruker APEX-II CCD'
_diffrn_measurement_method '\f and \w scans'
_diffrn_radiation_monochromator graphite
_diffrn_radiation_source 'fine-focus sealed tube'
_diffrn_radiation_type MoK\a
_diffrn_radiation_wavelength 0.71073
_diffrn_reflns_av_R_equivalents 0.0470
_diffrn_reflns_av_sigmaI/netI 0.0648
_diffrn_reflns_limit_h_max 12
_diffrn_reflns_limit_h_min -13
_diffrn_reflns_limit_k_max 19
_diffrn_reflns_limit_k_min -19
_diffrn_reflns_limit_l_max 21
_diffrn_reflns_limit_l_min -20
_diffrn_reflns_number 21720
_diffrn_reflns_theta_full 25.00
_diffrn_reflns_theta_max 29.81
_diffrn_reflns_theta_min 1.68
_exptl_absorpt_coefficient_mu 3.219
_exptl_absorpt_correction_T_max 0.7460
_exptl_absorpt_correction_T_min 0.5661
_exptl_absorpt_correction_type multi-scan
_exptl_absorpt_process_details SADABS-2008/1
_exptl_crystal_colour green
_exptl_crystal_density_diffrn 1.928
_exptl_crystal_density_method 'not measured'
_exptl_crystal_description prism
_exptl_crystal_F_000 1063
_exptl_crystal_size_max 0.26
_exptl_crystal_size_mid 0.10
_exptl_crystal_size_min 0.04
_refine_diff_density_max 1.384
_refine_diff_density_min -0.661
_refine_diff_density_rms 0.139
_refine_ls_extinction_method none
_refine_ls_goodness_of_fit_ref 1.037
_refine_ls_hydrogen_treatment constr
_refine_ls_matrix_type full
_refine_ls_number_parameters 460
_refine_ls_number_reflns 9453
_refine_ls_number_restraints 0
_refine_ls_restrained_S_all 1.037
_refine_ls_R_factor_all 0.0782
_refine_ls_R_factor_gt 0.0493
_refine_ls_shift/su_max 0.013
_refine_ls_shift/su_mean 0.000
_refine_ls_structure_factor_coef Fsqd
_refine_ls_weighting_details 'calc w=1/[\s^2^(Fo^2^)+(0.0405P)^2^+5.3772P] where P=(Fo^2^+2Fc^2^)/3'
_refine_ls_weighting_scheme calc
_refine_ls_wR_factor_gt 0.1130
_refine_ls_wR_factor_ref 0.1256
_reflns_number_gt 6824
_reflns_number_total 9453
_reflns_threshold_expression >2sigma(I)
_cod_data_source_file ICA-2013-395-95-103-3.cif
_cod_data_source_block 3_k177
_cod_original_sg_symbol_H-M 'P-1   '
_cod_database_code 1512896

loop_
_symmetry_equiv_pos_as_xyz
'x, y, z'
'-x, -y, -z'

loop_
_atom_site_label
_atom_site_type_symbol
_atom_site_fract_x
_atom_site_fract_y
_atom_site_fract_z
_atom_site_U_iso_or_equiv
_atom_site_adp_type
_atom_site_occupancy
_atom_site_symmetry_multiplicity
_atom_site_calc_flag
_atom_site_refinement_flags
Cu1 Cu 0.71037(5) 1.11411(4) 0.13415(4) 0.02505(13) Uani 1 1 d .
Cl1 Cl 0.52265(11) 1.04040(9) 0.23983(9) 0.0296(2) Uani 1 1 d .
C1 C 0.9454(5) 1.2527(4) 0.0478(4) 0.0320(11) Uani 1 1 d .
N1 N 1.0609(4) 1.2997(3) -0.0120(3) 0.0356(10) Uani 1 1 d .
Cu2 Cu 0.86344(6) 0.60745(4) 0.44922(4) 0.02584(14) Uani 1 1 d .
Cl2 Cl 0.67150(12) 0.74639(9) 0.34510(9) 0.0309(3) Uani 1 1 d .
N2 N 0.8742(4) 1.1771(3) 0.0410(3) 0.0305(9) Uani 1 1 d .
C2 C 0.9135(5) 1.1454(4) -0.0300(3) 0.0301(11) Uani 1 1 d .
Cu3 Cu 0.68341(5) 0.89653(4) 0.36712(4) 0.02207(13) Uani 1 1 d .
Cl3 Cl 0.87305(13) 0.48465(9) 0.39186(9) 0.0312(3) Uani 1 1 d .
C3 C 1.0291(5) 1.1916(4) -0.0971(4) 0.0317(11) Uani 1 1 d .
H3 H 1.0579 1.1716 -0.1487 0.038 Uiso 1 1 calc R
N3 N 0.7646(4) 1.2269(3) 0.1788(3) 0.0280(8) Uani 1 1 d .
Cu4 Cu 0.5000 1.0000 0.5000 0.02555(18) Uani 1 2 d S
Cl4 Cl 0.87737(11) 0.95863(9) 0.26032(8) 0.0256(2) Uani 1 1 d .
C4 C 1.0992(5) 1.2687(4) -0.0836(3) 0.0333(11) Uani 1 1 d .
N4 N 0.8274(4) 1.0651(3) -0.0261(3) 0.0296(9) Uani 1 1 d .
Cl5 Cl 0.72630(11) 1.00743(9) 0.44139(8) 0.0281(2) Uani 1 1 d .
N5 N 0.7235(4) 1.0280(3) 0.0511(3) 0.0274(8) Uani 1 1 d .
C5 C 1.2272(5) 1.3235(4) -0.1489(4) 0.0387(12) Uani 1 1 d .
H5A H 1.2008 1.3783 -0.2096 0.058 Uiso 1 1 calc R
H5B H 1.2872 1.2706 -0.1620 0.058 Uiso 1 1 calc R
H5C H 1.2770 1.3574 -0.1177 0.058 Uiso 1 1 calc R
Cl6 Cl 0.49177(12) 0.84085(9) 0.48848(9) 0.0305(3) Uani 1 1 d .
C6 C 0.8850(5) 1.2815(3) 0.1274(4) 0.0317(11) Uani 1 1 d .
N6 N 0.9987(5) 0.8243(3) 0.5411(4) 0.0445(12) Uani 1 1 d .
C7 C 0.9458(6) 1.3560(4) 0.1468(4) 0.0402(13) Uani 1 1 d .
H7 H 1.0270 1.3939 0.1088 0.048 Uiso 1 1 calc R
N7 N 0.8766(4) 0.6936(3) 0.5202(3) 0.0321(9) Uani 1 1 d .
C8 C 0.8845(6) 1.3727(4) 0.2227(4) 0.0442(13) Uani 1 1 d .
H8 H 0.9255 1.4225 0.2395 0.053 Uiso 1 1 calc R
N8 N 1.0403(4) 0.6923(3) 0.3775(3) 0.0277(8) Uani 1 1 d .
C9 C 0.7680(5) 1.3222(4) 0.2757(4) 0.0340(11) Uani 1 1 d .
H9 H 0.7273 1.3362 0.3287 0.041 Uiso 1 1 calc R
N9 N 0.6856(4) 0.5983(4) 0.6179(3) 0.0359(10) Uani 1 1 d .
C10 C 0.7074(5) 1.2486(4) 0.2516(4) 0.0325(11) Uani 1 1 d .
H10 H 0.6238 1.2134 0.2880 0.039 Uiso 1 1 calc R
N10 N 0.7056(4) 0.5453(3) 0.5587(3) 0.0299(9) Uani 1 1 d .
C11 C 0.6546(5) 0.9543(4) 0.0387(4) 0.0333(11) Uani 1 1 d .
H11 H 0.5779 0.9148 0.0819 0.040 Uiso 1 1 calc R
C12 C 0.7083(5) 0.9415(4) -0.0458(4) 0.0335(12) Uani 1 1 d .
H12 H 0.6746 0.8949 -0.0694 0.040 Uiso 1 1 calc R
C13 C 0.8208(5) 1.0116(4) -0.0872(4) 0.0392(13) Uani 1 1 d .
H13 H 0.8807 1.0217 -0.1442 0.047 Uiso 1 1 calc R
C14 C 0.9827(5) 0.7622(4) 0.4954(4) 0.0345(12) Uani 1 1 d .
C15 C 0.7857(6) 0.6796(4) 0.5982(4) 0.0357(12) Uani 1 1 d .
C16 C 0.7948(6) 0.7409(4) 0.6485(4) 0.0422(14) Uani 1 1 d .
H16 H 0.7299 0.7329 0.7029 0.051 Uiso 1 1 calc R
C17 C 0.9009(6) 0.8135(4) 0.6171(4) 0.0427(14) Uani 1 1 d .
C18 C 0.9142(7) 0.8872(5) 0.6650(5) 0.0525(16) Uani 1 1 d .
H18A H 0.9990 0.8702 0.6961 0.079 Uiso 1 1 calc R
H18B H 0.8339 0.8777 0.7135 0.079 Uiso 1 1 calc R
H18C H 0.9183 0.9616 0.6166 0.079 Uiso 1 1 calc R
C19 C 1.0796(5) 0.7608(3) 0.4133(4) 0.0276(10) Uani 1 1 d .
C20 C 1.2004(6) 0.8170(4) 0.3786(5) 0.0470(15) Uani 1 1 d .
H20 H 1.2277 0.8626 0.4055 0.056 Uiso 1 1 calc R
C21 C 1.2774(7) 0.8064(5) 0.3075(5) 0.0573(18) Uani 1 1 d .
H21 H 1.3620 0.8454 0.2825 0.069 Uiso 1 1 calc R
C22 C 1.2434(6) 0.7453(5) 0.2697(4) 0.0512(16) Uani 1 1 d .
H22 H 1.3018 0.7411 0.2169 0.061 Uiso 1 1 calc R
C23 C 1.1258(6) 0.6872(4) 0.3044(4) 0.0370(12) Uani 1 1 d .
H23 H 1.1031 0.6415 0.2762 0.044 Uiso 1 1 calc R
C24 C 0.6031(5) 0.4737(4) 0.5868(4) 0.0346(11) Uani 1 1 d .
H24 H 0.5936 0.4266 0.5573 0.042 Uiso 1 1 calc R
C25 C 0.5100(6) 0.4751(5) 0.6648(4) 0.0518(17) Uani 1 1 d .
H25 H 0.4302 0.4315 0.6965 0.062 Uiso 1 1 calc R
C26 C 0.5651(7) 0.5594(6) 0.6860(4) 0.071(2) Uani 1 1 d .
H26 H 0.5285 0.5827 0.7342 0.085 Uiso 1 1 calc R
Cu5 Cu 0.59981(6) 0.42375(4) 0.95439(4) 0.02785(14) Uani 1 1 d .
Cl7 Cl 0.56488(12) 0.25876(9) 0.96851(10) 0.0340(3) Uani 1 1 d .
Cl8 Cl 0.80128(13) 0.45450(10) 0.86095(10) 0.0405(3) Uani 1 1 d .
Cl9A Cl 0.4577(2) 0.39743(13) 1.09485(13) 0.0502(6) Uani 0.786(4) 1 d P
Cl9B Cl 0.3676(6) 0.4763(6) 0.9620(6) 0.057(3) Uani 0.214(4) 1 d P

loop_
_atom_site_aniso_label
_atom_site_aniso_U_11
_atom_site_aniso_U_22
_atom_site_aniso_U_33
_atom_site_aniso_U_23
_atom_site_aniso_U_13
_atom_site_aniso_U_12
Cu1 0.0199(3) 0.0231(3) 0.0303(3) -0.0103(2) 0.0016(2) -0.0045(2)
Cl1 0.0188(5) 0.0276(5) 0.0333(6) -0.0042(5) -0.0013(4) -0.0044(4)
C1 0.023(2) 0.028(2) 0.034(3) -0.002(2) -0.006(2) 0.0001(18)
N1 0.025(2) 0.030(2) 0.043(3) -0.0045(19) -0.0107(19) 0.0001(16)
Cu2 0.0297(3) 0.0258(3) 0.0279(3) -0.0168(2) -0.0040(2) 0.0010(2)
Cl2 0.0355(6) 0.0258(5) 0.0372(7) -0.0180(5) -0.0098(5) 0.0064(4)
N2 0.0207(19) 0.029(2) 0.030(2) -0.0002(17) -0.0052(16) -0.0026(16)
C2 0.028(2) 0.031(2) 0.021(2) -0.002(2) -0.0027(19) 0.0111(19)
Cu3 0.0211(3) 0.0228(3) 0.0237(3) -0.0119(2) -0.0011(2) 0.0018(2)
Cl3 0.0430(7) 0.0249(5) 0.0318(6) -0.0175(5) -0.0076(5) 0.0063(5)
C3 0.022(2) 0.032(2) 0.029(3) -0.003(2) -0.001(2) 0.0025(19)
N3 0.027(2) 0.0202(18) 0.036(2) -0.0087(17) -0.0095(17) -0.0006(15)
Cu4 0.0214(4) 0.0327(4) 0.0273(4) -0.0185(4) 0.0037(3) -0.0052(3)
Cl4 0.0212(5) 0.0304(5) 0.0250(6) -0.0119(5) -0.0022(4) 0.0029(4)
C4 0.036(3) 0.031(2) 0.022(2) -0.001(2) -0.003(2) 0.010(2)
N4 0.029(2) 0.029(2) 0.029(2) -0.0098(17) -0.0074(17) 0.0059(16)
Cl5 0.0196(5) 0.0379(6) 0.0335(6) -0.0223(5) 0.0008(4) -0.0032(4)
N5 0.023(2) 0.030(2) 0.026(2) -0.0101(17) -0.0035(16) 0.0070(16)
C5 0.030(3) 0.041(3) 0.031(3) -0.001(2) 0.003(2) -0.008(2)
Cl6 0.0277(6) 0.0291(5) 0.0362(6) -0.0168(5) 0.0045(5) -0.0056(4)
C6 0.025(2) 0.019(2) 0.043(3) -0.001(2) -0.014(2) -0.0069(18)
N6 0.056(3) 0.036(2) 0.053(3) -0.023(2) -0.035(3) 0.014(2)
C7 0.044(3) 0.032(3) 0.049(3) -0.018(2) -0.015(3) -0.005(2)
N7 0.036(2) 0.031(2) 0.042(3) -0.0246(19) -0.0179(19) 0.0089(17)
C8 0.042(3) 0.036(3) 0.055(4) -0.019(3) -0.008(3) 0.002(2)
N8 0.028(2) 0.0216(18) 0.033(2) -0.0092(17) -0.0115(17) 0.0044(15)
C9 0.038(3) 0.040(3) 0.032(3) -0.023(2) -0.005(2) 0.009(2)
N9 0.036(2) 0.046(3) 0.029(2) -0.018(2) -0.0110(19) 0.0116(19)
C10 0.026(2) 0.029(2) 0.036(3) -0.007(2) -0.005(2) -0.0006(19)
N10 0.036(2) 0.036(2) 0.021(2) -0.0147(18) -0.0095(17) 0.0090(18)
C11 0.021(2) 0.027(2) 0.046(3) -0.009(2) -0.006(2) 0.0030(18)
C12 0.036(3) 0.023(2) 0.053(3) -0.022(2) -0.025(2) 0.0078(19)
C13 0.037(3) 0.047(3) 0.028(3) -0.011(2) -0.008(2) 0.023(2)
C14 0.044(3) 0.024(2) 0.045(3) -0.018(2) -0.029(2) 0.013(2)
C15 0.042(3) 0.042(3) 0.032(3) -0.022(2) -0.023(2) 0.022(2)
C16 0.055(4) 0.051(3) 0.041(3) -0.035(3) -0.031(3) 0.028(3)
C17 0.057(4) 0.044(3) 0.044(3) -0.031(3) -0.034(3) 0.026(3)
C18 0.071(4) 0.052(3) 0.060(4) -0.043(3) -0.030(3) 0.015(3)
C19 0.028(2) 0.021(2) 0.037(3) -0.0095(19) -0.021(2) 0.0061(17)
C20 0.034(3) 0.035(3) 0.064(4) -0.007(3) -0.023(3) -0.001(2)
C21 0.038(3) 0.049(4) 0.058(4) 0.003(3) -0.008(3) -0.002(3)
C22 0.042(3) 0.054(4) 0.038(3) -0.003(3) 0.003(3) 0.014(3)
C23 0.044(3) 0.036(3) 0.030(3) -0.012(2) -0.012(2) 0.013(2)
C24 0.041(3) 0.029(2) 0.039(3) -0.015(2) -0.020(2) 0.004(2)
C25 0.026(3) 0.049(3) 0.047(4) 0.014(3) -0.005(3) -0.014(2)
C26 0.068(5) 0.105(6) 0.025(3) -0.018(3) -0.012(3) 0.064(4)
Cu5 0.0284(3) 0.0239(3) 0.0314(3) -0.0119(2) -0.0046(2) 0.0041(2)
Cl7 0.0307(6) 0.0271(5) 0.0475(7) -0.0174(5) -0.0110(5) 0.0037(4)
Cl8 0.0303(6) 0.0359(6) 0.0479(8) -0.0124(6) 0.0018(6) 0.0005(5)
Cl9A 0.0732(14) 0.0268(8) 0.0365(10) -0.0067(7) 0.0136(9) 0.0106(8)
Cl9B 0.026(3) 0.081(5) 0.111(7) -0.082(5) -0.024(4) 0.013(3)

loop_
_atom_type_symbol
_atom_type_description
_atom_type_scat_dispersion_real
_atom_type_scat_dispersion_imag
_atom_type_scat_source
C C 0.0033 0.0016 'International Tables Vol C Tables 4.2.6.8 and 6.1.1.4'
H H 0.0000 0.0000 'International Tables Vol C Tables 4.2.6.8 and 6.1.1.4'
N N 0.0061 0.0033 'International Tables Vol C Tables 4.2.6.8 and 6.1.1.4'
Cl Cl 0.1484 0.1585 'International Tables Vol C Tables 4.2.6.8 and 6.1.1.4'
Cu Cu 0.3201 1.2651 'International Tables Vol C Tables 4.2.6.8 and 6.1.1.4'

loop_
_geom_angle_atom_site_label_1
_geom_angle_atom_site_label_2
_geom_angle_atom_site_label_3
_geom_angle
_geom_angle_site_symmetry_1
_geom_angle_site_symmetry_3
N2 Cu1 N3 79.91(17) . .
N2 Cu1 N5 77.51(17) . .
N3 Cu1 N5 157.41(16) . .
N2 Cu1 Cl1 179.20(13) . .
N3 Cu1 Cl1 100.89(12) . .
N5 Cu1 Cl1 101.69(12) . .
Cu1 Cl1 Cu3 91.08(5) . .
N2 C1 N1 123.7(5) . .
N2 C1 C6 113.2(4) . .
N1 C1 C6 123.1(4) . .
C4 N1 C1 116.1(4) . .
N7 Cu2 N8 79.47(17) . .
N7 Cu2 N10 78.45(17) . .
N8 Cu2 N10 157.05(16) . .
N7 Cu2 Cl3 167.94(12) . .
N8 Cu2 Cl3 100.77(12) . .
N10 Cu2 Cl3 99.52(12) . .
N7 Cu2 Cl2 90.66(12) . .
N8 Cu2 Cl2 99.52(11) . .
N10 Cu2 Cl2 86.91(12) . .
Cl3 Cu2 Cl2 101.14(5) . .
Cu3 Cl2 Cu2 106.56(5) . .
C1 N2 C2 120.1(4) . .
C1 N2 Cu1 119.3(4) . .
C2 N2 Cu1 120.6(3) . .
N2 C2 C3 120.5(5) . .
N2 C2 N4 112.4(4) . .
C3 C2 N4 127.1(5) . .
Cl2 Cu3 Cl4 94.28(5) . .
Cl2 Cu3 Cl5 158.89(5) . .
Cl4 Cu3 Cl5 90.83(5) . .
Cl2 Cu3 Cl6 91.05(5) . .
Cl4 Cu3 Cl6 173.50(5) . .
Cl5 Cu3 Cl6 82.88(5) . .
Cl2 Cu3 Cl1 104.70(5) . .
Cl4 Cu3 Cl1 91.27(5) . .
Cl5 Cu3 Cl1 95.63(5) . .
Cl6 Cu3 Cl1 90.96(5) . .
C4 C3 C2 115.7(5) . .
C4 C3 H3 122.2 . .
C2 C3 H3 122.2 . .
C10 N3 C6 117.0(4) . .
C10 N3 Cu1 130.0(3) . .
C6 N3 Cu1 112.9(3) . .
Cl5 Cu4 Cl5 180.000(1) 2_676 .
Cl5 Cu4 Cl6 86.74(4) 2_676 2_676
Cl5 Cu4 Cl6 93.26(4) . 2_676
Cl5 Cu4 Cl6 93.26(4) 2_676 .
Cl5 Cu4 Cl6 86.74(4) . .
Cl6 Cu4 Cl6 180.00(6) 2_676 .
N1 C4 C3 123.9(5) . .
N1 C4 C5 114.5(5) . .
C3 C4 C5 121.6(5) . .
N5 N4 C2 116.2(4) . .
N5 N4 C13 110.4(4) . .
C2 N4 C13 133.4(4) . .
Cu4 Cl5 Cu3 90.28(4) . .
C11 N5 N4 105.4(4) . .
C11 N5 Cu1 141.1(3) . .
N4 N5 Cu1 112.9(3) . .
C4 C5 H5A 109.5 . .
C4 C5 H5B 109.5 . .
H5A C5 H5B 109.5 . .
C4 C5 H5C 109.5 . .
H5A C5 H5C 109.5 . .
H5B C5 H5C 109.5 . .
Cu4 Cl6 Cu3 89.32(4) . .
C7 C6 N3 123.9(5) . .
C7 C6 C1 121.6(5) . .
N3 C6 C1 114.6(4) . .
C14 N6 C17 116.5(5) . .
C8 C7 C6 116.3(5) . .
C8 C7 H7 121.9 . .
C6 C7 H7 121.9 . .
C14 N7 C15 119.6(4) . .
C14 N7 Cu2 119.7(4) . .
C15 N7 Cu2 120.5(3) . .
C9 C8 C7 122.8(5) . .
C9 C8 H8 118.6 . .
C7 C8 H8 118.6 . .
C23 N8 C19 115.7(4) . .
C23 N8 Cu2 129.7(4) . .
C19 N8 Cu2 114.5(3) . .
C8 C9 C10 118.9(5) . .
C8 C9 H9 120.6 . .
C10 C9 H9 120.6 . .
N10 N9 C26 111.1(5) . .
N10 N9 C15 115.2(4) . .
C26 N9 C15 133.7(5) . .
N3 C10 C9 121.1(5) . .
N3 C10 H10 119.4 . .
C9 C10 H10 119.4 . .
C24 N10 N9 106.9(4) . .
C24 N10 Cu2 139.1(3) . .
N9 N10 Cu2 113.6(3) . .
N5 C11 C12 112.7(4) . .
N5 C11 H11 123.6 . .
C12 C11 H11 123.6 . .
C13 C12 C11 105.7(4) . .
C13 C12 H12 127.2 . .
C11 C12 H12 127.2 . .
C12 C13 N4 105.8(4) . .
C12 C13 H13 127.1 . .
N4 C13 H13 127.1 . .
N7 C14 N6 123.1(5) . .
N7 C14 C19 112.6(4) . .
N6 C14 C19 124.2(5) . .
N7 C15 C16 120.5(5) . .
N7 C15 N9 112.0(4) . .
C16 C15 N9 127.5(5) . .
C17 C16 C15 117.3(5) . .
C17 C16 H16 121.3 . .
C15 C16 H16 121.3 . .
C16 C17 N6 122.7(5) . .
C16 C17 C18 120.7(6) . .
N6 C17 C18 116.6(6) . .
C17 C18 H18A 109.5 . .
C17 C18 H18B 109.5 . .
H18A C18 H18B 109.5 . .
C17 C18 H18C 109.5 . .
H18A C18 H18C 109.5 . .
H18B C18 H18C 109.5 . .
C20 C19 N8 122.0(5) . .
C20 C19 C14 124.3(5) . .
N8 C19 C14 113.7(4) . .
C21 C20 C19 117.9(6) . .
C21 C20 H20 121.1 . .
C19 C20 H20 121.1 . .
C22 C21 C20 122.6(6) . .
C22 C21 H21 118.7 . .
C20 C21 H21 118.7 . .
C21 C22 C23 120.4(6) . .
C21 C22 H22 119.8 . .
C23 C22 H22 119.8 . .
N8 C23 C22 121.5(5) . .
N8 C23 H23 119.3 . .
C22 C23 H23 119.3 . .
N10 C24 C25 113.3(5) . .
N10 C24 H24 123.4 . .
C25 C24 H24 123.4 . .
C24 C25 C26 104.2(5) . .
C24 C25 H25 127.9 . .
C26 C25 H25 127.9 . .
N9 C26 C25 104.6(5) . .
N9 C26 H26 127.7 . .
C25 C26 H26 127.7 . .
Cl8 Cu5 Cl7 97.46(5) . .
Cl8 Cu5 Cl9B 99.41(19) . 2_667
Cl7 Cu5 Cl9B 144.3(2) . 2_667
Cl8 Cu5 Cl9A 154.35(8) . .
Cl7 Cu5 Cl9A 93.45(6) . .
Cl9B Cu5 Cl9A 59.9(2) 2_667 .
Cl8 Cu5 Cl9A 94.98(6) . 2_667
Cl7 Cu5 Cl9A 152.53(7) . 2_667
Cl9B Cu5 Cl9A 55.8(2) 2_667 2_667
Cl9A Cu5 Cl9A 85.58(6) . 2_667
Cl8 Cu5 Cl9B 144.5(2) . .
Cl7 Cu5 Cl9B 97.79(17) . .
Cl9B Cu5 Cl9B 86.3(2) 2_667 .
Cl9A Cu5 Cl9B 55.3(2) . .
Cl9A Cu5 Cl9B 59.4(2) 2_667 .
Cl9B Cl9A Cl9B 90.7(2) . 2_667
Cl9B Cl9A Cu5 63.09(19) . .
Cl9B Cl9A Cu5 59.92(18) 2_667 .
Cl9B Cl9A Cu5 61.95(17) . 2_667
Cl9B Cl9A Cu5 61.00(17) 2_667 2_667
Cu5 Cl9A Cu5 94.42(6) . 2_667
Cl9A Cl9B Cl9A 89.3(2) . 2_667
Cl9A Cl9B Cu5 62.24(19) . 2_667
Cl9A Cl9B Cu5 60.16(16) 2_667 2_667
Cl9A Cl9B Cu5 61.59(18) . .
Cl9A Cl9B Cu5 59.64(17) 2_667 .
Cu5 Cl9B Cu5 93.7(2) 2_667 .

loop_
_geom_bond_atom_site_label_1
_geom_bond_atom_site_label_2
_geom_bond_distance
_geom_bond_site_symmetry_2
Cu1 N2 1.961(4) .
Cu1 N3 2.060(4) .
Cu1 N5 2.070(4) .
Cu1 Cl1 2.2436(15) .
Cl1 Cu3 2.7307(15) .
C1 N2 1.326(6) .
C1 N1 1.353(6) .
C1 C6 1.486(7) .
N1 C4 1.347(7) .
Cu2 N7 1.942(4) .
Cu2 N8 2.042(4) .
Cu2 N10 2.043(4) .
Cu2 Cl3 2.2061(14) .
Cu2 Cl2 2.7530(16) .
Cl2 Cu3 2.2408(15) .
N2 C2 1.346(6) .
C2 C3 1.397(7) .
C2 N4 1.398(6) .
Cu3 Cl4 2.2726(15) .
Cu3 Cl5 2.3420(14) .
Cu3 Cl6 2.3630(15) .
C3 C4 1.391(7) .
C3 H3 0.9500 .
N3 C10 1.327(6) .
N3 C6 1.381(6) .
Cu4 Cl5 2.2584(15) 2_676
Cu4 Cl5 2.2584(15) .
Cu4 Cl6 2.2761(15) 2_676
Cu4 Cl6 2.2761(15) .
C4 C5 1.503(7) .
N4 N5 1.387(5) .
N4 C13 1.428(7) .
N5 C11 1.335(6) .
C5 H5A 0.9800 .
C5 H5B 0.9800 .
C5 H5C 0.9800 .
C6 C7 1.364(7) .
N6 C14 1.343(6) .
N6 C17 1.370(8) .
C7 C8 1.345(8) .
C7 H7 0.9500 .
N7 C14 1.340(6) .
N7 C15 1.344(7) .
C8 C9 1.339(8) .
C8 H8 0.9500 .
N8 C23 1.334(6) .
N8 C19 1.368(6) .
C9 C10 1.396(7) .
C9 H9 0.9500 .
N9 N10 1.378(5) .
N9 C26 1.425(8) .
N9 C15 1.429(7) .
C10 H10 0.9500 .
N10 C24 1.335(6) .
C11 C12 1.417(7) .
C11 H11 0.9500 .
C12 C13 1.393(7) .
C12 H12 0.9500 .
C13 H13 0.9500 .
C14 C19 1.483(7) .
C15 C16 1.378(7) .
C16 C17 1.366(8) .
C16 H16 0.9500 .
C17 C18 1.504(7) .
C18 H18A 0.9800 .
C18 H18B 0.9800 .
C18 H18C 0.9800 .
C19 C20 1.359(7) .
C20 C21 1.301(9) .
C20 H20 0.9500 .
C21 C22 1.285(9) .
C21 H21 0.9500 .
C22 C23 1.345(8) .
C22 H22 0.9500 .
C23 H23 0.9500 .
C24 C25 1.413(8) .
C24 H24 0.9500 .
C25 C26 1.474(10) .
C25 H25 0.9500 .
C26 H26 0.9500 .
Cu5 Cl8 2.2193(16) .
Cu5 Cl7 2.2265(16) .
Cu5 Cl9B 2.304(6) 2_667
Cu5 Cl9A 2.310(2) .
Cu5 Cl9A 2.3103(19) 2_667
Cu5 Cl9B 2.342(6) .
Cl9A Cl9B 2.160(8) .
Cl9A Cl9B 2.304(8) 2_667
Cl9A Cu5 2.310(2) 2_667
Cl9B Cl9A 2.304(8) 2_667
Cl9B Cu5 2.304(6) 2_667
